data_1551677
loop_
_publ_author_name
'MIKURIYA, Masahiro'
'TAKADA, Shohei'
'YOSHIOKA, Daisuke'
'TANAKA, Hidekazu'
'HANDA, Makoto'

_publ_section_title
;
 Synthesis and Crystal Structure of a Chain Complex of Molybdenum(II)
 Acetate and trans-1,2-Bis(4-pyridyl)ethylene in Relation to the
 N2-Adsorption Property
;
_journal_issue 0
_journal_name_full 'X-ray Structure Analysis Online'
_journal_page_first 33
_journal_paper_doi 10.2116/xraystruct.29.33
_journal_volume 29
_journal_year 2013
_chemical_formula_sum 'C20 H22 Mo2 N2 O8'
_chemical_formula_weight 610.28
_space_group_IT_number 2
_space_group_name_Hall '-P 1'
_space_group_name_H-M_alt 'P -1'
_symmetry_cell_setting triclinic
_symmetry_space_group_name_Hall '-P 1'
_symmetry_space_group_name_H-M 'P -1'
_atom_sites_solution_hydrogens geom
_atom_sites_solution_primary direct
_atom_sites_solution_secondary difmap
_audit_creation_method SHELXL-97
_cell_angle_alpha 99.026(3)
_cell_angle_beta 112.749(3)
_cell_angle_gamma 103.210(3)
_cell_formula_units_Z 1
_cell_length_a 7.6144(15)
_cell_length_b 8.4800(16)
_cell_length_c 9.7140(19)
_cell_measurement_temperature 90(2)
_cell_volume 541.72(18)
_computing_cell_refinement 'Bruker SMART'
_computing_data_collection 'Bruker SMART'
_computing_data_reduction 'Bruker SAINT'
_computing_molecular_graphics 'Bruker SHELXL'
_computing_publication_material 'Bruker SHELXL'
_computing_structure_refinement 'SHELXL-97 (Sheldrick, 1997)'
_computing_structure_solution 'SHELXS-97 (Sheldrick, 1990)'
_diffrn_ambient_temperature 90(2)
_diffrn_measured_fraction_theta_full 0.986
_diffrn_measured_fraction_theta_max 0.879
_diffrn_measurement_device_type 'CCD area detector'
_diffrn_measurement_method 'psi and omega scans'
_diffrn_radiation_monochromator graphite
_diffrn_radiation_source 'fine-focus sealed tube'
_diffrn_radiation_type MoK\a
_diffrn_radiation_wavelength 0.71073
_diffrn_reflns_av_R_equivalents 0.0116
_diffrn_reflns_av_sigmaI/netI 0.0236
_diffrn_reflns_limit_h_max 9
_diffrn_reflns_limit_h_min -6
_diffrn_reflns_limit_k_max 10
_diffrn_reflns_limit_k_min -10
_diffrn_reflns_limit_l_max 11
_diffrn_reflns_limit_l_min -12
_diffrn_reflns_number 3161
_diffrn_reflns_theta_full 25.00
_diffrn_reflns_theta_max 28.13
_diffrn_reflns_theta_min 2.36
_exptl_absorpt_coefficient_mu 1.208
_exptl_absorpt_correction_T_max 0.9421
_exptl_absorpt_correction_T_min 0.6985
_exptl_absorpt_correction_type empirical
_exptl_absorpt_process_details SADABS
_exptl_crystal_colour reddish-brown
_exptl_crystal_density_diffrn 1.871
_exptl_crystal_density_method 'not measured'
_exptl_crystal_description plate
_exptl_crystal_F_000 304
_exptl_crystal_size_max 0.32
_exptl_crystal_size_mid 0.10
_exptl_crystal_size_min 0.05
_refine_diff_density_max 1.853
_refine_diff_density_min -0.686
_refine_diff_density_rms 0.133
_refine_ls_extinction_method none
_refine_ls_goodness_of_fit_ref 1.080
_refine_ls_hydrogen_treatment constr
_refine_ls_matrix_type full
_refine_ls_number_parameters 145
_refine_ls_number_reflns 2324
_refine_ls_number_restraints 0
_refine_ls_restrained_S_all 1.080
_refine_ls_R_factor_all 0.0370
_refine_ls_R_factor_gt 0.0336
_refine_ls_shift/su_max 0.001
_refine_ls_shift/su_mean 0.000
_refine_ls_structure_factor_coef Fsqd
_refine_ls_weighting_details 'calc w=1/[\s^2^(Fo^2^)+(0.0670P)^2^+0.0000P] where P=(Fo^2^+2Fc^2^)/3'
_refine_ls_weighting_scheme calc
_refine_ls_wR_factor_gt 0.0884
_refine_ls_wR_factor_ref 0.0898
_reflns_number_gt 2110
_reflns_number_total 2324
_reflns_threshold_expression >2sigma(I)
_cod_data_source_file 29_33_1.txt
_cod_data_source_block most135
_cod_depositor_comments
;
The following automatic conversions were performed:

'_symmetry_cell_setting' value 'Triclinic' changed to 'triclinic'
according to
/home/andrius/struct/COD-crude-data/automatic-downloads/current/J-STAGE/lib/dictionaries/cif_core.dic
dictionary named 'cif_core.dic' version 2.4.2 from 2011-04-26.

Automatic conversion script
Id: cif_fix_values 6524 2018-11-02 12:15:13Z antanas 
;
_cod_original_sg_symbol_H-M P-1
_cod_database_code 1551677

loop_
_symmetry_equiv_pos_as_xyz
'x, y, z'
'-x, -y, -z'

loop_
_atom_site_label
_atom_site_type_symbol
_atom_site_fract_x
_atom_site_fract_y
_atom_site_fract_z
_atom_site_U_iso_or_equiv
_atom_site_adp_type
_atom_site_occupancy
_atom_site_symmetry_multiplicity
_atom_site_calc_flag
_atom_site_refinement_flags
Mo1 Mo 0.05882(4) 0.56618(3) 0.43632(3) 0.01328(12) Uani 1 1 d .
N1 N 0.2382(4) 0.7038(3) 0.2859(3) 0.0174(5) Uani 1 1 d .
O1 O 0.0992(3) 0.3463(3) 0.3319(2) 0.0165(4) Uani 1 1 d .
O2 O 0.0243(3) 0.7917(3) 0.5321(3) 0.0168(4) Uani 1 1 d .
O3 O -0.2288(3) 0.5086(3) 0.2507(3) 0.0166(5) Uani 1 1 d .
O4 O 0.3547(3) 0.6338(3) 0.6165(3) 0.0165(4) Uani 1 1 d .
C1 C 0.0742(5) 0.0557(4) 0.2971(4) 0.0222(7) Uani 1 1 d .
H1A H 0.0308 -0.0356 0.3391 0.033 Uiso 1 1 calc R
H1B H 0.2155 0.0750 0.3190 0.033 Uiso 1 1 calc R
H1C H -0.0083 0.0245 0.1847 0.033 Uiso 1 1 calc R
C2 C 0.0508(5) 0.2134(4) 0.3714(4) 0.0178(6) Uani 1 1 d .
C3 C 0.3769(5) 0.5757(4) 0.7336(4) 0.0177(6) Uani 1 1 d .
C4 C 0.5862(5) 0.6123(5) 0.8574(4) 0.0222(7) Uani 1 1 d .
H4A H 0.5806 0.5606 0.9396 0.033 Uiso 1 1 calc R
H4B H 0.6500 0.7344 0.9011 0.033 Uiso 1 1 calc R
H4C H 0.6646 0.5659 0.8121 0.033 Uiso 1 1 calc R
C5 C 0.1374(5) 0.6998(4) 0.1376(4) 0.0224(7) Uani 1 1 d .
H5A H 0.0003 0.6322 0.0834 0.027 Uiso 1 1 calc R
C6 C 0.5261(6) 0.8932(5) 0.2887(5) 0.0324(9) Uani 1 1 d .
H6A H 0.6630 0.9606 0.3458 0.039 Uiso 1 1 calc R
C7 C 0.4192(6) 0.8901(5) 0.1360(5) 0.0297(8) Uani 1 1 d .
C8 C 0.2215(7) 0.7886(5) 0.0586(4) 0.0319(9) Uani 1 1 d .
H8A H 0.1443 0.7800 -0.0476 0.038 Uiso 1 1 calc R
C9 C 0.4318(5) 0.7977(5) 0.3569(4) 0.0246(7) Uani 1 1 d .
H9A H 0.5086 0.7984 0.4609 0.030 Uiso 1 1 calc R
C10 C 0.5320(7) 1.0039(5) 0.0735(5) 0.0335(9) Uani 1 1 d .
H10A H 0.6565 1.0859 0.1448 0.040 Uiso 1 1 calc R

loop_
_atom_site_aniso_label
_atom_site_aniso_U_11
_atom_site_aniso_U_22
_atom_site_aniso_U_33
_atom_site_aniso_U_23
_atom_site_aniso_U_13
_atom_site_aniso_U_12
Mo1 0.01448(17) 0.01368(16) 0.01519(16) 0.00652(11) 0.00879(12) 0.00497(11)
N1 0.0161(13) 0.0188(13) 0.0164(13) 0.0056(11) 0.0065(11) 0.0048(11)
O1 0.0177(11) 0.0162(10) 0.0178(10) 0.0057(9) 0.0097(9) 0.0054(9)
O2 0.0190(11) 0.0160(10) 0.0195(11) 0.0077(9) 0.0106(9) 0.0068(9)
O3 0.0160(11) 0.0202(11) 0.0172(10) 0.0079(9) 0.0090(9) 0.0071(9)
O4 0.0135(11) 0.0189(11) 0.0173(10) 0.0066(9) 0.0069(9) 0.0042(9)
C1 0.0283(18) 0.0203(16) 0.0230(16) 0.0066(13) 0.0132(14) 0.0127(14)
C2 0.0166(16) 0.0181(15) 0.0172(14) 0.0055(12) 0.0054(12) 0.0062(13)
C3 0.0208(16) 0.0171(14) 0.0169(14) 0.0022(12) 0.0091(13) 0.0093(13)
C4 0.0170(15) 0.0287(17) 0.0207(15) 0.0074(14) 0.0061(13) 0.0104(14)
C5 0.0212(17) 0.0222(16) 0.0210(16) 0.0029(13) 0.0069(14) 0.0082(14)
C6 0.0252(19) 0.030(2) 0.045(2) 0.0144(18) 0.0201(18) 0.0028(16)
C7 0.040(2) 0.0220(17) 0.050(2) 0.0193(17) 0.035(2) 0.0181(16)
C8 0.050(3) 0.041(2) 0.0171(16) 0.0128(15) 0.0163(17) 0.033(2)
C9 0.0205(17) 0.0284(18) 0.0209(16) 0.0053(14) 0.0081(14) 0.0033(14)
C10 0.036(2) 0.034(2) 0.038(2) 0.0135(18) 0.0200(18) 0.0160(18)

loop_
_atom_type_symbol
_atom_type_description
_atom_type_scat_dispersion_real
_atom_type_scat_dispersion_imag
_atom_type_scat_source
C C 0.0033 0.0016 'International Tables Vol C Tables 4.2.6.8 and 6.1.1.4'
H H 0.0000 0.0000 'International Tables Vol C Tables 4.2.6.8 and 6.1.1.4'
N N 0.0061 0.0033 'International Tables Vol C Tables 4.2.6.8 and 6.1.1.4'
O O 0.0106 0.0060 'International Tables Vol C Tables 4.2.6.8 and 6.1.1.4'
Mo Mo -1.6832 0.6857 'International Tables Vol C Tables 4.2.6.8 and 6.1.1.4'

loop_
_geom_angle_atom_site_label_1
_geom_angle_atom_site_label_2
_geom_angle_atom_site_label_3
_geom_angle
_geom_angle_site_symmetry_1
_geom_angle_site_symmetry_3
Mo1 Mo1 O2 92.53(6) 2_566 .
Mo1 Mo1 O3 92.36(6) 2_566 .
O2 Mo1 O3 88.60(9) . .
Mo1 Mo1 O1 90.71(6) 2_566 .
O2 Mo1 O1 176.75(7) . .
O3 Mo1 O1 91.05(8) . .
Mo1 Mo1 O4 90.97(6) 2_566 .
O2 Mo1 O4 90.75(9) . .
O3 Mo1 O4 176.63(7) . .
O1 Mo1 O4 89.42(9) . .
Mo1 Mo1 N1 171.81(6) 2_566 .
O2 Mo1 N1 94.04(9) . .
O3 Mo1 N1 92.68(8) . .
O1 Mo1 N1 82.74(8) . .
O4 Mo1 N1 84.07(8) . .
C5 N1 C9 116.3(3) . .
C5 N1 Mo1 121.7(2) . .
C9 N1 Mo1 121.7(2) . .
C2 O1 Mo1 118.0(2) . .
C2 O2 Mo1 116.8(2) 2_566 .
C3 O3 Mo1 116.9(2) 2_566 .
C3 O4 Mo1 117.4(2) . .
C2 C1 H1A 109.5 . .
C2 C1 H1B 109.5 . .
H1A C1 H1B 109.5 . .
C2 C1 H1C 109.5 . .
H1A C1 H1C 109.5 . .
H1B C1 H1C 109.5 . .
O1 C2 O2 121.9(3) . 2_566
O1 C2 C1 119.0(3) . .
O2 C2 C1 119.0(3) 2_566 .
O3 C3 O4 122.2(3) 2_566 .
O3 C3 C4 119.5(3) 2_566 .
O4 C3 C4 118.3(3) . .
C3 C4 H4A 109.5 . .
C3 C4 H4B 109.5 . .
H4A C4 H4B 109.5 . .
C3 C4 H4C 109.5 . .
H4A C4 H4C 109.5 . .
H4B C4 H4C 109.5 . .
N1 C5 C8 123.6(3) . .
N1 C5 H5A 118.2 . .
C8 C5 H5A 118.2 . .
C9 C6 C7 119.1(4) . .
C9 C6 H6A 120.5 . .
C7 C6 H6A 120.5 . .
C8 C7 C6 117.9(3) . .
C8 C7 C10 126.8(4) . .
C6 C7 C10 115.3(4) . .
C7 C8 C5 119.1(3) . .
C7 C8 H8A 120.5 . .
C5 C8 H8A 120.5 . .
N1 C9 C6 124.0(3) . .
N1 C9 H9A 118.0 . .
C6 C9 H9A 118.0 . .
C10 C10 C7 123.4(5) 2_675 .
C10 C10 H10A 118.3 2_675 .
C7 C10 H10A 118.3 . .

loop_
_geom_bond_atom_site_label_1
_geom_bond_atom_site_label_2
_geom_bond_distance
_geom_bond_site_symmetry_2
Mo1 Mo1 2.1038(5) 2_566
Mo1 O2 2.110(2) .
Mo1 O3 2.114(2) .
Mo1 O1 2.124(2) .
Mo1 O4 2.124(2) .
Mo1 N1 2.591(3) .
N1 C5 1.335(4) .
N1 C9 1.337(4) .
O1 C2 1.268(4) .
O2 C2 1.274(4) 2_566
O3 C3 1.267(4) 2_566
O4 C3 1.277(4) .
C1 C2 1.499(4) .
C1 H1A 0.9800 .
C1 H1B 0.9800 .
C1 H1C 0.9800 .
C2 O2 1.274(4) 2_566
C3 O3 1.267(4) 2_566
C3 C4 1.503(5) .
C4 H4A 0.9800 .
C4 H4B 0.9800 .
C4 H4C 0.9800 .
C5 C8 1.381(5) .
C5 H5A 0.9500 .
C6 C9 1.371(5) .
C6 C7 1.381(6) .
C6 H6A 0.9500 .
C7 C8 1.379(6) .
C7 C10 1.498(6) .
C8 H8A 0.9500 .
C9 H9A 0.9500 .
C10 C10 1.304(8) 2_675
C10 H10A 0.9500 .
